data_7024667
loop_
_publ_author_name
'Jurca, Titel'
'Dawson, Karl'
'Mallov, Ian'
'Burchell, Tara'
'Yap, Glenn P. A.'
'Richeson, Darrin S.'

_publ_section_title
;
 Disproportionation and radical formation in the coordination of
 &quot;GaI&quot; with bis(imino)pyridines.
;
_journal_issue 5
_journal_name_full 'Dalton transactions (Cambridge, England : 2003)'
_journal_page_first 1266
_journal_page_last 1272
_journal_paper_doi 10.1039/b920047a
_journal_volume 39
_journal_year 2010
_chemical_formula_sum 'C47 H55 Ga2 I6 N3 O'
_chemical_formula_weight 1578.78
_chemical_name_systematic
;
?
;
_space_group_IT_number 19
_symmetry_cell_setting orthorhombic
_symmetry_space_group_name_Hall 'P 2ac 2ab'
_symmetry_space_group_name_H-M 'P 21 21 21'
_atom_sites_solution_hydrogens geom
_atom_sites_solution_primary direct
_atom_sites_solution_secondary difmap
_audit_creation_method SHELXL-97
_cell_angle_alpha 90.00
_cell_angle_beta 90.00
_cell_angle_gamma 90.00
_cell_formula_units_Z 4
_cell_length_a 10.647(3)
_cell_length_b 19.533(5)
_cell_length_c 27.369(7)
_cell_measurement_reflns_used 6945
_cell_measurement_temperature 209(2)
_cell_measurement_theta_max 25.98
_cell_measurement_theta_min 2.23
_cell_volume 5692(3)
_computing_cell_refinement 'Bruker SMART'
_computing_data_collection 'Bruker SMART'
_computing_data_reduction 'Bruker SAINT'
_computing_molecular_graphics 'Bruker SHELXTL'
_computing_publication_material 'Bruker SHELXTL'
_computing_structure_refinement 'SHELXL-97 (Sheldrick, 1997)'
_computing_structure_solution 'SHELXS-97 (Sheldrick, 1990)'
_diffrn_ambient_temperature 209(2)
_diffrn_measured_fraction_theta_full 0.989
_diffrn_measured_fraction_theta_max 0.989
_diffrn_measurement_device_type 'CCD area detector'
_diffrn_measurement_method 'phi and omega scans'
_diffrn_radiation_monochromator graphite
_diffrn_radiation_source 'fine-focus sealed tube'
_diffrn_radiation_type MoK\a
_diffrn_radiation_wavelength 0.71073
_diffrn_reflns_av_R_equivalents 0.1362
_diffrn_reflns_av_sigmaI/netI 0.1202
_diffrn_reflns_limit_h_max 12
_diffrn_reflns_limit_h_min -12
_diffrn_reflns_limit_k_max 23
_diffrn_reflns_limit_k_min -22
_diffrn_reflns_limit_l_max 32
_diffrn_reflns_limit_l_min -32
_diffrn_reflns_number 44747
_diffrn_reflns_theta_full 25.03
_diffrn_reflns_theta_max 25.03
_diffrn_reflns_theta_min 2.05
_exptl_absorpt_coefficient_mu 4.234
_exptl_absorpt_correction_T_max 0.6564
_exptl_absorpt_correction_T_min 0.3523
_exptl_absorpt_correction_type multi-scan
_exptl_absorpt_process_details 'SADABS, Bruker 2000'
_exptl_crystal_colour orange
_exptl_crystal_density_diffrn 1.842
_exptl_crystal_density_meas ?
_exptl_crystal_density_method 'not measured'
_exptl_crystal_description needle
_exptl_crystal_F_000 2984
_exptl_crystal_size_max 0.30
_exptl_crystal_size_mid 0.10
_exptl_crystal_size_min 0.10
_refine_diff_density_max 2.025
_refine_diff_density_min -1.100
_refine_diff_density_rms 0.275
_refine_ls_abs_structure_details 'Flack H D (1983), Acta Cryst. A39, 876-881, 4465 Friedel pairs'
_refine_ls_abs_structure_Flack 0.36(7)
_refine_ls_extinction_method none
_refine_ls_goodness_of_fit_ref 1.021
_refine_ls_hydrogen_treatment constr
_refine_ls_matrix_type full
_refine_ls_number_parameters 551
_refine_ls_number_reflns 9995
_refine_ls_number_restraints 343
_refine_ls_restrained_S_all 1.008
_refine_ls_R_factor_all 0.1423
_refine_ls_R_factor_gt 0.0897
_refine_ls_shift/su_max 0.000
_refine_ls_shift/su_mean 0.000
_refine_ls_structure_factor_coef Fsqd
_refine_ls_weighting_details 'calc w=1/[\s^2^(Fo^2^)+(0.1209P)^2^+101.3089P] where P=(Fo^2^+2Fc^2^)/3'
_refine_ls_weighting_scheme calc
_refine_ls_wR_factor_gt 0.2232
_refine_ls_wR_factor_ref 0.2540
_reflns_number_gt 6347
_reflns_number_total 9995
_reflns_threshold_expression >2sigma(I)
_cod_data_source_file b920047a.txt
_cod_data_source_block sad
_cod_depositor_comments
;
The following automatic conversions were performed:

'_symmetry_cell_setting' value 'Orthorhombic' changed to
'orthorhombic' according to
/home/saulius/struct/CIF-dictionaries/cif_core.dic dictionary named
'cif_core.dic' version 2.4.2 from 2011-04-26.

Automatic conversion script
Id: cif_fix_values 1891 2012-01-12 08:04:46Z andrius 

The following automatic conversions were performed:

'_exptl_crystal_density_meas' value 'n/a' was changed to '?' - the
value is perceived as not measured.

Automatic conversion script
Id: cif_fix_values 3008 2015-01-20 13:52:24Z robertas 
;
_cod_original_sg_symbol_H-M P2(1)2(1)2(1)
_cod_database_code 7024667

loop_
_symmetry_equiv_pos_as_xyz
'x, y, z'
'-x+1/2, -y, z+1/2'
'-x, y+1/2, -z+1/2'
'x+1/2, -y+1/2, -z'

loop_
_atom_site_label
_atom_site_type_symbol
_atom_site_fract_x
_atom_site_fract_y
_atom_site_fract_z
_atom_site_U_iso_or_equiv
_atom_site_adp_type
_atom_site_occupancy
_atom_site_symmetry_multiplicity
_atom_site_calc_flag
_atom_site_refinement_flags
_atom_site_disorder_assembly
_atom_site_disorder_group
Ga2A Ga 0.5636(15) 0.6361(8) 0.8449(7) 0.062(4) Uani 0.20 1 d P A 2
Ga1 Ga 0.00665(19) 0.42163(11) 0.90226(9) 0.0282(5) Uani 1 1 d . . .
Ga2 Ga 0.4922(3) 0.67957(14) 0.89716(12) 0.0328(7) Uani 0.80 1 d P A 1
I6 I 0.3842(2) 0.74325(12) 0.96621(9) 0.0584(6) Uani 0.80 1 d P A 1
I6A I 0.6679(16) 0.5820(7) 0.7708(6) 0.117(6) Uani 0.20 1 d P A 2
I1 I 0.06462(14) 0.29706(7) 0.90567(6) 0.0397(4) Uani 1 1 d . . .
I2 I -0.22338(13) 0.45572(8) 0.90299(7) 0.0436(4) Uani 1 1 d . . .
I3 I 0.42605(14) 0.55235(8) 0.89759(7) 0.0473(4) Uani 1 1 d . . .
I4 I 0.72929(15) 0.68435(9) 0.90413(8) 0.0555(5) Uani 1 1 d . . .
I5 I 0.42064(19) 0.73306(10) 0.81675(7) 0.0638(6) Uani 1 1 d . . .
N1 N 0.0540(15) 0.4370(8) 0.8243(6) 0.025(4) Uani 1 1 d U . .
N2 N 0.0748(13) 0.5182(8) 0.8997(6) 0.026(3) Uani 1 1 d U . .
N3 N 0.0556(16) 0.4459(8) 0.9780(6) 0.027(4) Uani 1 1 d U . .
C1 C -0.225(3) 0.3071(15) 0.8027(11) 0.059(8) Uani 1 1 d U . .
H1A H -0.3111 0.3193 0.8110 0.089 Uiso 1 1 calc R . .
H1B H -0.1816 0.2920 0.8319 0.089 Uiso 1 1 calc R . .
H1C H -0.2259 0.2704 0.7789 0.089 Uiso 1 1 calc R . .
C2 C -0.159(2) 0.3688(14) 0.7816(10) 0.047(7) Uani 1 1 d U . .
H2A H -0.1572 0.4051 0.8068 0.057 Uiso 1 1 calc R . .
C3 C -0.229(3) 0.3954(16) 0.7382(11) 0.061(8) Uani 1 1 d U . .
H3A H -0.1847 0.4349 0.7250 0.091 Uiso 1 1 calc R . .
H3B H -0.3127 0.4088 0.7479 0.091 Uiso 1 1 calc R . .
H3C H -0.2335 0.3600 0.7134 0.091 Uiso 1 1 calc R . .
C4 C -0.029(2) 0.3522(14) 0.7681(10) 0.046(6) Uani 1 1 d U . .
C5 C 0.000(3) 0.2923(17) 0.7357(11) 0.070(9) Uani 1 1 d U . .
H5A H -0.0670 0.2668 0.7227 0.084 Uiso 1 1 calc R . .
C6 C 0.109(2) 0.2752(14) 0.7252(9) 0.046(6) Uani 1 1 d U . .
H6A H 0.1210 0.2395 0.7026 0.056 Uiso 1 1 calc R . .
C7 C 0.221(3) 0.3074(14) 0.7462(9) 0.050(7) Uani 1 1 d U . .
H7 H 0.3018 0.2921 0.7378 0.060 Uiso 1 1 calc R . .
C8 C 0.204(2) 0.3626(12) 0.7795(8) 0.032(5) Uani 1 1 d U . .
C9 C 0.084(2) 0.3788(11) 0.7891(8) 0.035(5) Uani 1 1 d U . .
C10 C 0.322(2) 0.3892(13) 0.8016(9) 0.041(6) Uani 1 1 d U . .
H10A H 0.2998 0.4280 0.8232 0.049 Uiso 1 1 calc R . .
C11 C 0.404(3) 0.4161(18) 0.7622(11) 0.074(9) Uani 1 1 d U . .
H11A H 0.4807 0.4341 0.7763 0.111 Uiso 1 1 calc R . .
H11B H 0.3601 0.4524 0.7450 0.111 Uiso 1 1 calc R . .
H11C H 0.4240 0.3795 0.7396 0.111 Uiso 1 1 calc R . .
C12 C 0.386(3) 0.3376(15) 0.8318(10) 0.056(7) Uani 1 1 d U . .
H12A H 0.3299 0.3224 0.8576 0.084 Uiso 1 1 calc R . .
H12B H 0.4609 0.3574 0.8462 0.084 Uiso 1 1 calc R . .
H12C H 0.4093 0.2988 0.8116 0.084 Uiso 1 1 calc R . .
C13 C 0.083(2) 0.4982(12) 0.8133(8) 0.036(5) Uani 1 1 d U . .
C14 C 0.138(2) 0.5245(12) 0.7654(9) 0.036(5) Uani 1 1 d U . .
C15 C 0.086(3) 0.5035(18) 0.7186(12) 0.075(9) Uani 1 1 d U . .
H15A H 0.0183 0.4725 0.7179 0.090 Uiso 1 1 calc R . .
C16 C 0.131(3) 0.5270(18) 0.6778(12) 0.069(9) Uani 1 1 d U . .
H16A H 0.0978 0.5112 0.6480 0.083 Uiso 1 1 calc R . .
C17 C 0.223(3) 0.5725(17) 0.6772(12) 0.069(8) Uani 1 1 d U . .
H17A H 0.2522 0.5895 0.6471 0.082 Uiso 1 1 calc R . .
C18 C 0.274(3) 0.5948(17) 0.7195(11) 0.067(8) Uani 1 1 d U . .
H18 H 0.3422 0.6257 0.7188 0.080 Uiso 1 1 calc R . .
C19 C 0.227(2) 0.5720(13) 0.7639(9) 0.043(6) Uani 1 1 d U . .
H19A H 0.2583 0.5903 0.7933 0.052 Uiso 1 1 calc R . .
C20 C 0.0747(19) 0.5477(11) 0.8541(7) 0.028(4) Uani 1 1 d U . .
C21 C 0.070(2) 0.6170(12) 0.8510(9) 0.040(6) Uani 1 1 d U . .
H21A H 0.0678 0.6391 0.8205 0.048 Uiso 1 1 calc R . .
C22 C 0.068(2) 0.6563(15) 0.8962(9) 0.052(6) Uani 1 1 d U . .
H22 H 0.0662 0.7044 0.8951 0.063 Uiso 1 1 calc R . .
C23 C 0.068(2) 0.6252(10) 0.9375(8) 0.029(5) Uani 1 1 d U . .
H23A H 0.0660 0.6507 0.9666 0.034 Uiso 1 1 calc R . .
C24 C 0.0702(17) 0.5556(11) 0.9395(7) 0.023(4) Uani 1 1 d U . .
C25 C 0.0775(17) 0.5137(10) 0.9854(7) 0.022(4) Uani 1 1 d U . .
C26 C 0.1016(18) 0.5414(11) 1.0323(7) 0.028(5) Uani 1 1 d U . .
C27 C 0.214(2) 0.5880(13) 1.0353(10) 0.045(6) Uani 1 1 d U . .
H27A H 0.2636 0.5970 1.0078 0.054 Uiso 1 1 calc R . .
C28 C 0.240(3) 0.6171(14) 1.0800(10) 0.052(7) Uani 1 1 d U . .
H28A H 0.3105 0.6460 1.0826 0.063 Uiso 1 1 calc R . .
C29 C 0.169(3) 0.6058(16) 1.1207(11) 0.061(8) Uani 1 1 d U . .
H29A H 0.1883 0.6285 1.1501 0.073 Uiso 1 1 calc R . .
C30 C 0.070(3) 0.5616(16) 1.1188(10) 0.064(8) Uani 1 1 d U . .
H30A H 0.0233 0.5503 1.1469 0.076 Uiso 1 1 calc R . .
C31 C 0.040(2) 0.5345(11) 1.0738(8) 0.033(5) Uani 1 1 d U . .
H31A H -0.0329 0.5076 1.0725 0.040 Uiso 1 1 calc R . .
C32 C 0.0739(18) 0.3958(10) 1.0176(7) 0.021(4) Uani 1 1 d U . .
C33 C 0.212(2) 0.3799(11) 1.0253(7) 0.027(5) Uani 1 1 d U . .
C34 C 0.223(2) 0.3265(13) 1.0600(8) 0.041(6) Uani 1 1 d U . .
H34A H 0.3050 0.3120 1.0677 0.049 Uiso 1 1 calc R . .
C35 C 0.128(2) 0.2948(14) 1.0827(9) 0.047(6) Uani 1 1 d U . .
H35A H 0.1453 0.2594 1.1050 0.057 Uiso 1 1 calc R . .
C36 C 0.005(3) 0.3140(14) 1.0735(9) 0.047(6) Uani 1 1 d U . .
H36A H -0.0622 0.2922 1.0897 0.057 Uiso 1 1 calc R . .
C37 C -0.018(3) 0.3653(13) 1.0402(10) 0.046(6) Uani 1 1 d U . .
C38 C 0.316(2) 0.4092(12) 1.0015(8) 0.036(5) Uani 1 1 d U . .
H38A H 0.2841 0.4458 0.9798 0.043 Uiso 1 1 calc R . .
C39 C 0.393(2) 0.3605(14) 0.9700(9) 0.047(6) Uani 1 1 d U . .
H39A H 0.3388 0.3394 0.9458 0.070 Uiso 1 1 calc R . .
H39B H 0.4297 0.3252 0.9904 0.070 Uiso 1 1 calc R . .
H39C H 0.4593 0.3857 0.9537 0.070 Uiso 1 1 calc R . .
C40 C 0.405(2) 0.4441(13) 1.0400(9) 0.046(6) Uani 1 1 d U . .
H40A H 0.3568 0.4752 1.0602 0.070 Uiso 1 1 calc R . .
H40B H 0.4704 0.4695 1.0230 0.070 Uiso 1 1 calc R . .
H40C H 0.4434 0.4092 1.0603 0.070 Uiso 1 1 calc R . .
C41 C -0.160(2) 0.3824(15) 1.0341(10) 0.047(6) Uani 1 1 d U . .
H41A H -0.1637 0.4252 1.0148 0.057 Uiso 1 1 calc R . .
C42 C -0.229(3) 0.3958(17) 1.0799(11) 0.069(8) Uani 1 1 d U . .
H42A H -0.3148 0.4084 1.0723 0.103 Uiso 1 1 calc R . .
H42B H -0.1886 0.4330 1.0974 0.103 Uiso 1 1 calc R . .
H42C H -0.2285 0.3550 1.1000 0.103 Uiso 1 1 calc R . .
C43 C -0.227(2) 0.3265(12) 1.0026(8) 0.033(5) Uani 1 1 d U . .
H43A H -0.3135 0.3398 0.9972 0.050 Uiso 1 1 calc R . .
H43B H -0.2245 0.2830 1.0198 0.050 Uiso 1 1 calc R . .
H43C H -0.1843 0.3220 0.9715 0.050 Uiso 1 1 calc R . .
O50 O 0.941(3) 0.3297(18) 0.5775(12) 0.138(8) Uani 1 1 d DU . .
C51 C 0.915(5) 0.377(2) 0.5388(15) 0.136(8) Uani 1 1 d DU . .
H51A H 0.8959 0.3502 0.5093 0.163 Uiso 1 1 calc R . .
H51B H 0.9923 0.4027 0.5321 0.163 Uiso 1 1 calc R . .
C52 C 0.812(4) 0.426(2) 0.5468(13) 0.136(8) Uani 1 1 d DU . .
H52A H 0.7302 0.4063 0.5391 0.163 Uiso 1 1 calc R . .
H52B H 0.8246 0.4683 0.5282 0.163 Uiso 1 1 calc R . .
C53 C 0.829(5) 0.437(2) 0.6002(13) 0.138(8) Uani 1 1 d DU . .
H53A H 0.8832 0.4763 0.6070 0.166 Uiso 1 1 calc R . .
H53B H 0.7483 0.4429 0.6169 0.166 Uiso 1 1 calc R . .
C54 C 0.889(5) 0.372(2) 0.6138(15) 0.138(8) Uani 1 1 d DU . .
H54A H 0.9569 0.3832 0.6368 0.165 Uiso 1 1 calc R . .
H54B H 0.8273 0.3451 0.6317 0.165 Uiso 1 1 calc R . .

loop_
_atom_site_aniso_label
_atom_site_aniso_U_11
_atom_site_aniso_U_22
_atom_site_aniso_U_33
_atom_site_aniso_U_23
_atom_site_aniso_U_13
_atom_site_aniso_U_12
Ga2A 0.045(8) 0.029(8) 0.111(13) 0.000(8) 0.019(9) -0.006(7)
Ga1 0.0194(10) 0.0248(12) 0.0404(13) 0.0014(11) -0.0020(11) -0.0001(8)
Ga2 0.0279(14) 0.0235(15) 0.0470(19) -0.0006(14) -0.0019(15) -0.0022(12)
I6 0.0517(13) 0.0428(14) 0.0807(16) -0.0157(12) 0.0164(11) 0.0042(10)
I6A 0.153(14) 0.074(9) 0.124(11) -0.036(8) 0.075(10) -0.051(9)
I1 0.0400(8) 0.0234(7) 0.0558(9) -0.0005(7) -0.0001(8) 0.0049(6)
I2 0.0255(7) 0.0487(10) 0.0568(10) 0.0030(9) 0.0005(8) 0.0053(6)
I3 0.0350(8) 0.0351(9) 0.0717(11) 0.0047(8) -0.0010(9) -0.0063(7)
I4 0.0332(8) 0.0557(11) 0.0777(13) -0.0043(10) -0.0026(9) -0.0101(7)
I5 0.0633(12) 0.0490(12) 0.0792(13) 0.0174(10) -0.0191(11) -0.0010(10)
N1 0.020(7) 0.018(7) 0.038(7) -0.005(6) -0.002(6) -0.005(6)
N2 0.016(6) 0.030(7) 0.031(7) 0.001(6) 0.001(6) 0.004(6)
N3 0.029(7) 0.016(7) 0.036(7) 0.010(6) 0.006(6) 0.001(6)
C1 0.059(10) 0.055(11) 0.064(11) -0.005(8) -0.001(8) -0.004(8)
C2 0.042(9) 0.050(10) 0.051(10) -0.007(8) 0.004(8) -0.012(8)
C3 0.053(10) 0.062(11) 0.068(11) -0.004(8) 0.007(8) 0.003(8)
C4 0.041(9) 0.042(10) 0.053(10) -0.006(8) 0.005(8) -0.002(8)
C5 0.075(12) 0.063(12) 0.072(11) -0.002(9) -0.004(9) -0.003(9)
C6 0.048(9) 0.044(10) 0.047(9) -0.009(8) 0.009(8) 0.004(8)
C7 0.059(10) 0.047(10) 0.044(9) -0.009(8) 0.001(8) -0.001(8)
C8 0.036(9) 0.030(9) 0.030(8) 0.003(7) 0.005(7) -0.004(7)
C9 0.038(9) 0.026(8) 0.041(9) -0.003(7) -0.003(8) 0.008(7)
C10 0.037(9) 0.042(9) 0.044(9) 0.008(8) 0.015(7) 0.002(7)
C11 0.070(12) 0.076(12) 0.076(12) 0.003(9) 0.010(9) -0.002(9)
C12 0.058(10) 0.059(11) 0.051(10) 0.004(8) -0.010(8) -0.002(8)
C13 0.040(9) 0.042(9) 0.028(8) 0.000(7) -0.010(7) -0.004(8)
C14 0.030(8) 0.032(9) 0.045(9) 0.006(7) 0.003(7) -0.001(7)
C15 0.079(12) 0.074(12) 0.072(12) 0.011(9) -0.008(9) -0.009(9)
C16 0.071(11) 0.072(12) 0.065(11) 0.007(9) 0.003(9) -0.005(9)
C17 0.067(11) 0.067(12) 0.071(11) 0.006(9) -0.004(9) 0.000(9)
C18 0.067(11) 0.064(11) 0.069(11) 0.009(9) 0.004(9) 0.003(9)
C19 0.051(9) 0.039(9) 0.040(9) 0.003(8) 0.008(8) -0.002(8)
C20 0.022(7) 0.027(8) 0.035(8) 0.006(7) -0.001(7) -0.001(7)
C21 0.041(9) 0.037(9) 0.042(9) 0.007(7) 0.006(8) 0.008(8)
C22 0.050(9) 0.062(10) 0.045(9) -0.005(8) -0.003(8) -0.001(8)
C23 0.030(8) 0.021(8) 0.035(8) -0.003(7) -0.004(7) 0.004(7)
C24 0.010(6) 0.035(8) 0.025(7) -0.004(7) -0.001(6) -0.003(7)
C25 0.011(7) 0.019(8) 0.037(8) -0.002(6) 0.006(6) -0.003(6)
C26 0.023(7) 0.026(8) 0.037(8) 0.003(7) -0.003(7) 0.002(7)
C27 0.040(9) 0.040(9) 0.055(10) -0.003(8) 0.004(8) -0.003(8)
C28 0.051(10) 0.046(10) 0.059(10) -0.002(8) -0.011(8) -0.001(8)
C29 0.072(11) 0.058(11) 0.054(11) -0.012(8) -0.010(8) -0.004(9)
C30 0.067(11) 0.063(11) 0.061(10) 0.001(8) 0.007(8) -0.003(9)
C31 0.033(8) 0.027(9) 0.039(9) 0.001(7) 0.001(7) -0.007(7)
C32 0.020(7) 0.019(8) 0.025(7) 0.003(6) 0.003(6) 0.001(7)
C33 0.029(8) 0.023(8) 0.029(8) 0.001(7) 0.004(7) -0.001(7)
C34 0.040(9) 0.041(9) 0.041(9) -0.002(7) -0.008(8) 0.008(8)
C35 0.050(10) 0.046(10) 0.046(10) 0.006(8) 0.000(8) 0.001(8)
C36 0.047(9) 0.046(10) 0.048(9) 0.002(8) 0.012(8) 0.001(8)
C37 0.050(10) 0.041(10) 0.047(9) -0.001(8) 0.001(8) 0.007(8)
C38 0.032(8) 0.034(9) 0.043(9) 0.006(7) -0.005(7) 0.013(7)
C39 0.045(9) 0.044(10) 0.051(10) 0.002(8) 0.005(8) 0.001(8)
C40 0.042(9) 0.046(10) 0.052(9) -0.004(8) -0.006(8) -0.005(8)
C41 0.043(9) 0.057(10) 0.043(9) 0.006(8) 0.009(8) -0.013(8)
C42 0.063(11) 0.067(12) 0.076(12) -0.009(9) 0.013(9) -0.005(9)
C43 0.024(7) 0.040(9) 0.036(9) 0.003(7) 0.003(7) 0.004(7)
O50 0.137(10) 0.139(10) 0.138(10) 0.002(6) -0.001(7) -0.002(7)
C51 0.135(10) 0.137(10) 0.136(10) 0.004(7) -0.003(7) 0.000(7)
C52 0.136(10) 0.136(10) 0.137(10) 0.000(7) 0.000(7) 0.001(7)
C53 0.137(10) 0.139(10) 0.139(10) -0.001(7) -0.002(7) 0.000(7)
C54 0.136(10) 0.139(10) 0.138(10) -0.002(7) 0.000(7) 0.000(7)

loop_
_atom_type_symbol
_atom_type_description
_atom_type_scat_dispersion_real
_atom_type_scat_dispersion_imag
_atom_type_scat_source
C C 0.0033 0.0016 'International Tables Vol C Tables 4.2.6.8 and 6.1.1.4'
H H 0.0000 0.0000 'International Tables Vol C Tables 4.2.6.8 and 6.1.1.4'
N N 0.0061 0.0033 'International Tables Vol C Tables 4.2.6.8 and 6.1.1.4'
O O 0.0106 0.0060 'International Tables Vol C Tables 4.2.6.8 and 6.1.1.4'
Ga Ga 0.2307 1.6083 'International Tables Vol C Tables 4.2.6.8 and 6.1.1.4'
I I -0.4742 1.8119 'International Tables Vol C Tables 4.2.6.8 and 6.1.1.4'

loop_
_geom_angle_atom_site_label_1
_geom_angle_atom_site_label_2
_geom_angle_atom_site_label_3
_geom_angle
I6A Ga2A I5 109.2(9)
I6A Ga2A I4 110.8(7)
I5 Ga2A I4 109.1(6)
I6A Ga2A I3 115.0(6)
I5 Ga2A I3 107.2(6)
I4 Ga2A I3 105.3(7)
N2 Ga1 N3 75.2(6)
N2 Ga1 N1 76.0(6)
N3 Ga1 N1 146.0(6)
N2 Ga1 I1 144.7(4)
N3 Ga1 I1 96.7(4)
N1 Ga1 I1 96.4(4)
N2 Ga1 I2 95.9(4)
N3 Ga1 I2 99.5(4)
N1 Ga1 I2 101.1(4)
I1 Ga1 I2 119.40(9)
I4 Ga2 I6 112.16(14)
I4 Ga2 I5 110.31(13)
I6 Ga2 I5 107.83(13)
I4 Ga2 I3 107.86(12)
I6 Ga2 I3 110.17(13)
I5 Ga2 I3 108.45(12)
Ga2 I3 Ga2A 41.1(4)
Ga2 I4 Ga2A 42.0(4)
Ga2A I5 Ga2 42.0(4)
C13 N1 C9 120.3(18)
C13 N1 Ga1 114.2(14)
C9 N1 Ga1 123.7(13)
C24 N2 C20 121.3(17)
C24 N2 Ga1 118.5(13)
C20 N2 Ga1 115.0(13)
C25 N3 C32 121.0(16)
C25 N3 Ga1 113.1(12)
C32 N3 Ga1 125.8(12)
C4 C2 C3 110(2)
C4 C2 C1 111(2)
C3 C2 C1 111(2)
C9 C4 C2 128(2)
C9 C4 C5 110(2)
C2 C4 C5 121(2)
C6 C5 C4 122(3)
C5 C6 C7 124(3)
C8 C7 C6 118(2)
C9 C8 C7 115(2)
C9 C8 C10 130(2)
C7 C8 C10 115(2)
C8 C9 C4 129(2)
C8 C9 N1 120(2)
C4 C9 N1 110.7(19)
C12 C10 C11 113(2)
C12 C10 C8 112(2)
C11 C10 C8 109(2)
N1 C13 C20 115.1(19)
N1 C13 C14 128(2)
C20 C13 C14 117(2)
C19 C14 C15 116(2)
C19 C14 C13 122(2)
C15 C14 C13 121(2)
C16 C15 C14 121(3)
C15 C16 C17 122(3)
C16 C17 C18 120(3)
C17 C18 C19 120(3)
C14 C19 C18 121(3)
C21 C20 N2 118.3(19)
C21 C20 C13 127(2)
N2 C20 C13 114.2(18)
C20 C21 C22 118(2)
C23 C22 C21 120(2)
C22 C23 C24 121(2)
N2 C24 C23 121.6(18)
N2 C24 C25 112.8(18)
C23 C24 C25 125.5(17)
N3 C25 C26 122.5(18)
N3 C25 C24 113.5(16)
C26 C25 C24 124.0(17)
C31 C26 C25 131(2)
C31 C26 C27 114(2)
C25 C26 C27 115.1(18)
C28 C27 C26 118(2)
C29 C28 C27 123(3)
C28 C29 C30 120(3)
C29 C30 C31 117(3)
C26 C31 C30 128(2)
C37 C32 N3 123(2)
C37 C32 C33 124.9(19)
N3 C32 C33 111.5(16)
C38 C33 C34 123(2)
C38 C33 C32 128.2(18)
C34 C33 C32 109.1(18)
C35 C34 C33 126(2)
C34 C35 C36 120(2)
C37 C36 C35 119(2)
C32 C37 C36 121(2)
C32 C37 C41 126(2)
C36 C37 C41 114(2)
C33 C38 C39 115(2)
C33 C38 C40 110.1(19)
C39 C38 C40 109.1(19)
C42 C41 C37 115(2)
C42 C41 C43 111(2)
C37 C41 C43 111(2)
C54 O50 C51 94(4)
O50 C51 C52 117(3)
C51 C52 C53 98.8(18)
C54 C53 C52 100.2(17)
O50 C54 C53 120(3)

loop_
_geom_bond_atom_site_label_1
_geom_bond_atom_site_label_2
_geom_bond_distance
Ga2A I6A 2.54(2)
Ga2A I5 2.549(17)
Ga2A I4 2.574(18)
Ga2A I3 2.627(16)
Ga1 N2 2.022(16)
Ga1 N3 2.189(17)
Ga1 N1 2.214(17)
Ga1 I1 2.512(3)
Ga1 I2 2.538(2)
Ga2 I4 2.534(3)
Ga2 I6 2.538(4)
Ga2 I5 2.553(4)
Ga2 I3 2.583(3)
N1 C13 1.27(3)
N1 C9 1.52(3)
N2 C24 1.31(2)
N2 C20 1.38(3)
N3 C25 1.36(3)
N3 C32 1.48(2)
C1 C2 1.51(4)
C2 C4 1.47(3)
C2 C3 1.49(4)
C4 C9 1.43(3)
C4 C5 1.50(4)
C5 C6 1.25(4)
C6 C7 1.46(4)
C7 C8 1.42(3)
C8 C9 1.35(3)
C8 C10 1.49(3)
C10 C12 1.47(4)
C10 C11 1.48(4)
C13 C20 1.48(3)
C13 C14 1.53(3)
C14 C19 1.33(3)
C14 C15 1.45(4)
C15 C16 1.30(4)
C16 C17 1.32(4)
C17 C18 1.36(4)
C18 C19 1.39(4)
C20 C21 1.36(3)
C21 C22 1.46(3)
C22 C23 1.28(3)
C23 C24 1.36(3)
C24 C25 1.50(3)
C25 C26 1.42(3)
C26 C31 1.32(3)
C26 C27 1.50(3)
C27 C28 1.38(4)
C28 C29 1.36(4)
C29 C30 1.37(4)
C30 C31 1.38(3)
C32 C37 1.30(3)
C32 C33 1.51(3)
C33 C38 1.41(3)
C33 C34 1.42(3)
C34 C35 1.34(4)
C35 C36 1.39(4)
C36 C37 1.38(4)
C37 C41 1.55(4)
C38 C39 1.52(3)
C38 C40 1.57(3)
C41 C42 1.48(4)
C41 C43 1.56(3)
O50 C54 1.406(19)
O50 C51 1.431(19)
C51 C52 1.475(18)
C52 C53 1.486(19)
C53 C54 1.466(18)
